data_7126039
loop_
_publ_author_name
'Bui, Anh Thy'
'Philippe, Clotilde'
'Beau, Maxime'
'Richy, Nicolas'
'Cordier, Marie'
'Roisnel, Thierry'
'Lemi\`egre, Lo\"ic'
'Mongin, Olivier'
'Paul, Fr\'ed\'eric'
'Trolez, Yann'

_publ_section_title
;
 Synthesis, characterization and unusual near-infrared luminescence of
 1,1,4,4-tetracyanobutadiene derivatives.
;
_journal_issue 24
_journal_name_full 'Chemical communications (Cambridge, England)'
_journal_page_first 3571
_journal_page_last 3574
_journal_paper_doi 10.1039/c9cc09560h
_journal_volume 56
_journal_year 2020
_chemical_compound_source 'synthesis as described'
_chemical_formula_moiety 'C36 H21 N5 O2 S'
_chemical_formula_sum 'C36 H21 N5 O2 S'
_chemical_formula_weight 587.64
_space_group_crystal_system monoclinic
_space_group_IT_number 15
_space_group_name_Hall '-I 2ya'
_space_group_name_H-M_alt 'I 1 2/a 1'
_atom_sites_solution_hydrogens geom
_atom_sites_solution_primary dual
_atom_sites_solution_secondary difmap
_audit_update_record
;
2019-11-20 deposited with the CCDC.	2020-02-18 downloaded from the CCDC.
;
_cell_angle_alpha 90
_cell_angle_beta 90.551(4)
_cell_angle_gamma 90
_cell_formula_units_Z 8
_cell_length_a 17.1162(16)
_cell_length_b 7.7907(9)
_cell_length_c 42.350(5)
_cell_measurement_reflns_used 9734
_cell_measurement_temperature 150
_cell_measurement_theta_max 27.5029
_cell_measurement_theta_min 2.3799
_cell_measurement_wavelength 0.71073
_cell_volume 5647.0(11)
_computing_cell_refinement 'APEX3 (Bruker, 2015)'
_computing_data_collection 'SAINT (Bruker, 2014)'
_computing_data_reduction 'SAINT (Bruker, 2014)'
_computing_molecular_graphics 'PLATON, A.L.Spek, Acta Cryst. 2009, D65, 148-155'
_computing_publication_material 'CRYSCALC (T. Roisnel, local program, 2019)'
_computing_structure_refinement 'SHELXL-2018_3 (Sheldrick, 2018)'
_computing_structure_solution 'SHELXT (G. Sheldrick, 2015)'
_diffrn_ambient_temperature 150
_diffrn_detector '(CMOS) PHOTON 100'
_diffrn_detector_area_resol_mean 10.4167
_diffrn_measured_fraction_theta_full 0.996
_diffrn_measured_fraction_theta_max 0.992
_diffrn_measurement_device_type 'D8 VENTURE Bruker AXS'
_diffrn_measurement_method 'rotation images'
_diffrn_orient_matrix_UB_11 0.0217659
_diffrn_orient_matrix_UB_12 -0.0107357
_diffrn_orient_matrix_UB_13 -0.0008766
_diffrn_orient_matrix_UB_21 0.0001958
_diffrn_orient_matrix_UB_22 0.1258550
_diffrn_orient_matrix_UB_23 -0.0112823
_diffrn_orient_matrix_UB_31 0.0091554
_diffrn_orient_matrix_UB_32 0.0228316
_diffrn_orient_matrix_UB_33 0.0617793
_diffrn_radiation_monochromator 'multilayer monochromator'
_diffrn_radiation_probe x-ray
_diffrn_radiation_source 'Incoatec microfocus sealed tube'
_diffrn_radiation_type MoK\a
_diffrn_radiation_wavelength 0.71073
_diffrn_reflns_av_R_equivalents 0.0367
_diffrn_reflns_av_unetI/netI 0.0356
_diffrn_reflns_limit_h_max 22
_diffrn_reflns_limit_h_min -22
_diffrn_reflns_limit_k_max 9
_diffrn_reflns_limit_k_min -10
_diffrn_reflns_limit_l_max 54
_diffrn_reflns_limit_l_min -55
_diffrn_reflns_number 24755
_diffrn_reflns_theta_full 25.242
_diffrn_reflns_theta_max 27.560
_diffrn_reflns_theta_min 2.380
_diffrn_source_current 1.0
_diffrn_source_voltage 50.0
_exptl_absorpt_coefficient_mu 0.159
_exptl_absorpt_correction_T_max 0.966
_exptl_absorpt_correction_T_min 0.793
_exptl_absorpt_correction_type multi-scan
_exptl_absorpt_process_details
;
  [Sheldrick, G.M. (2014). SADABS Bruker AXS Inc., Madison, Wisconsin, USA]
;
_exptl_crystal_colour black
_exptl_crystal_density_diffrn 1.382
_exptl_crystal_description prism
_exptl_crystal_F_000 2432
_exptl_crystal_size_max 0.780
_exptl_crystal_size_mid 0.400
_exptl_crystal_size_min 0.220
_refine_diff_density_max 0.496
_refine_diff_density_min -0.426
_refine_diff_density_rms 0.121
_refine_ls_extinction_method none
_refine_ls_goodness_of_fit_ref 1.042
_refine_ls_hydrogen_treatment constr
_refine_ls_matrix_type full
_refine_ls_number_parameters 397
_refine_ls_number_reflns 6476
_refine_ls_number_restraints 0
_refine_ls_restrained_S_all 1.042
_refine_ls_R_factor_all 0.0527
_refine_ls_R_factor_gt 0.0442
_refine_ls_shift/su_max 0.001
_refine_ls_shift/su_mean 0.000
_refine_ls_structure_factor_coef Fsqd
_refine_ls_weighting_details 'w=1/[\s^2^(Fo^2^)+(0.0729P)^2^+3.8822P] where P=(Fo^2^+2Fc^2^)/3'
_refine_ls_weighting_scheme calc
_refine_ls_wR_factor_gt 0.1156
_refine_ls_wR_factor_ref 0.1230
_reflns_Friedel_coverage 0.000
_reflns_number_gt 5546
_reflns_number_total 6476
_reflns_threshold_expression >2sigma(I)
_cod_data_source_file c9cc09560h2.cif
_cod_data_source_block CP1_111
_cod_depositor_comments 'Adding full bibliography for 7126039--7126040.cif.'
_cod_original_sg_symbol_H-M 'I 2/a'
_cod_database_code 7126039

loop_
_space_group_symop_operation_xyz
'x, y, z'
'-x+1/2, y, -z'
'x+1/2, y+1/2, z+1/2'
'-x+1, y+1/2, -z+1/2'
'-x, -y, -z'
'x-1/2, -y, z'
'-x+1/2, -y+1/2, -z+1/2'
'x, -y+1/2, z+1/2'

loop_
_atom_site_label
_atom_site_type_symbol
_atom_site_fract_x
_atom_site_fract_y
_atom_site_fract_z
_atom_site_U_iso_or_equiv
_atom_site_adp_type
_atom_site_occupancy
_atom_site_site_symmetry_order
_atom_site_calc_flag
_atom_site_refinement_flags_posn
_atom_site_refinement_flags_adp
_atom_site_refinement_flags_occupancy
_atom_site_disorder_assembly
_atom_site_disorder_group
S1 S 0.43335(2) 0.83702(5) 0.10165(2) 0.02227(11) Uani 1 1 d . . . . .
O1 O 0.39327(6) 0.99785(14) 0.10169(3) 0.0286(2) Uani 1 1 d . . . . .
O2 O 0.49574(6) 0.80465(17) 0.12336(2) 0.0350(3) Uani 1 1 d . . . . .
N1 N 0.36479(7) 0.68399(15) 0.10845(3) 0.0195(2) Uani 1 1 d . . . . .
N2 N 0.26231(9) 0.3881(2) 0.05218(4) 0.0445(4) Uani 1 1 d . . . . .
N3 N 0.08318(8) 0.65823(18) 0.10175(3) 0.0323(3) Uani 1 1 d . . . . .
N4 N 0.19306(10) 0.97793(19) 0.05014(3) 0.0389(4) Uani 1 1 d . . . . .
N5 N 0.17382(8) 1.28858(17) 0.13367(3) 0.0281(3) Uani 1 1 d . . . . .
C1 C 0.46359(8) 0.79162(19) 0.06312(3) 0.0211(3) Uani 1 1 d . . . . .
C2 C 0.41262(9) 0.8253(2) 0.03803(4) 0.0293(3) Uani 1 1 d . . . . .
H2 H 0.361116 0.865273 0.041797 0.035 Uiso 1 1 calc R U . . .
C3 C 0.43842(10) 0.7993(2) 0.00746(4) 0.0320(4) Uani 1 1 d . . . . .
H3 H 0.404170 0.821860 -0.009830 0.038 Uiso 1 1 calc R U . . .
C4 C 0.51375(9) 0.7407(2) 0.00175(3) 0.0270(3) Uani 1 1 d . . . . .
C5 C 0.56322(9) 0.7076(2) 0.02725(4) 0.0282(3) Uani 1 1 d . . . . .
H5 H 0.614796 0.667932 0.023525 0.034 Uiso 1 1 calc R U . . .
C6 C 0.53852(8) 0.7315(2) 0.05809(3) 0.0249(3) Uani 1 1 d . . . . .
H6 H 0.572440 0.707106 0.075397 0.030 Uiso 1 1 calc R U . . .
C7 C 0.54165(12) 0.7143(3) -0.03155(4) 0.0397(4) Uani 1 1 d . . . . .
H7A H 0.591325 0.774662 -0.034409 0.060 Uiso 1 1 calc R U . . .
H7B H 0.502671 0.759773 -0.046448 0.060 Uiso 1 1 calc R U . . .
H7C H 0.549092 0.591455 -0.035440 0.060 Uiso 1 1 calc R U . . .
C8 C 0.39305(9) 0.5051(2) 0.10795(4) 0.0274(3) Uani 1 1 d . . . . .
H8A H 0.357286 0.432210 0.119924 0.041 Uiso 1 1 calc R U . . .
H8B H 0.445348 0.499623 0.117520 0.041 Uiso 1 1 calc R U . . .
H8C H 0.395295 0.464606 0.086065 0.041 Uiso 1 1 calc R U . . .
C9 C 0.28601(8) 0.72339(17) 0.10797(3) 0.0170(3) Uani 1 1 d . . . . .
C10 C 0.23138(8) 0.62282(18) 0.09316(3) 0.0201(3) Uani 1 1 d . . . . .
C11 C 0.25012(9) 0.4908(2) 0.07076(4) 0.0272(3) Uani 1 1 d . . . . .
C12 C 0.14928(8) 0.64509(18) 0.09837(3) 0.0227(3) Uani 1 1 d . . . . .
C13 C 0.26155(7) 0.87827(17) 0.12629(3) 0.0164(3) Uani 1 1 d . . . . .
C14 C 0.22030(8) 1.00044(17) 0.11031(3) 0.0191(3) Uani 1 1 d . . . . .
C15 C 0.20519(9) 0.98799(18) 0.07670(3) 0.0245(3) Uani 1 1 d . . . . .
C16 C 0.19431(8) 1.15846(18) 0.12425(3) 0.0202(3) Uani 1 1 d . . . . .
C17 C 0.28990(7) 0.89833(17) 0.15912(3) 0.0159(3) Uani 1 1 d . . . . .
C18 C 0.32451(8) 1.05157(17) 0.16780(3) 0.0183(3) Uani 1 1 d . . . . .
H18 H 0.324569 1.144404 0.153252 0.022 Uiso 1 1 calc R U . . .
C19 C 0.35950(8) 1.07320(18) 0.19752(3) 0.0188(3) Uani 1 1 d . . . . .
H19 H 0.381933 1.181085 0.202818 0.023 Uiso 1 1 calc R U . . .
C20 C 0.36225(7) 0.94105(17) 0.21947(3) 0.0161(3) Uani 1 1 d . . . . .
C21 C 0.40177(7) 0.96218(18) 0.25030(3) 0.0179(3) Uani 1 1 d . . . . .
C22 C 0.43680(8) 1.1160(2) 0.25897(3) 0.0223(3) Uani 1 1 d . . . . .
H22 H 0.435694 1.209949 0.244683 0.027 Uiso 1 1 calc R U . . .
C23 C 0.47396(9) 1.1353(2) 0.28856(3) 0.0270(3) Uani 1 1 d . . . . .
H23 H 0.497040 1.242126 0.294112 0.032 Uiso 1 1 calc R U . . .
C24 C 0.47702(9) 1.0014(2) 0.30934(3) 0.0280(3) Uani 1 1 d . . . . .
H24 H 0.502262 1.016020 0.329232 0.034 Uiso 1 1 calc R U . . .
C25 C 0.44306(8) 0.8411(2) 0.30160(3) 0.0236(3) Uani 1 1 d . . . . .
C26 C 0.44682(9) 0.7003(2) 0.32268(3) 0.0287(3) Uani 1 1 d . . . . .
H26 H 0.473511 0.712151 0.342333 0.034 Uiso 1 1 calc R U . . .
C27 C 0.41256(9) 0.5484(2) 0.31504(3) 0.0289(3) Uani 1 1 d . . . . .
H27 H 0.415782 0.454648 0.329344 0.035 Uiso 1 1 calc R U . . .
C28 C 0.37235(9) 0.5287(2) 0.28614(3) 0.0254(3) Uani 1 1 d . . . . .
H28 H 0.347897 0.422114 0.281424 0.030 Uiso 1 1 calc R U . . .
C29 C 0.36763(8) 0.66160(18) 0.26435(3) 0.0189(3) Uani 1 1 d . . . . .
C30 C 0.40383(8) 0.82129(19) 0.27183(3) 0.0193(3) Uani 1 1 d . . . . .
C31 C 0.32711(7) 0.64114(17) 0.23357(3) 0.0170(3) Uani 1 1 d . . . . .
C32 C 0.28943(8) 0.49010(18) 0.22544(3) 0.0202(3) Uani 1 1 d . . . . .
H32 H 0.290655 0.396165 0.239736 0.024 Uiso 1 1 calc R U . . .
C33 C 0.24960(8) 0.47266(18) 0.19664(3) 0.0202(3) Uani 1 1 d . . . . .
H33 H 0.223119 0.368460 0.191924 0.024 Uiso 1 1 calc R U . . .
C34 C 0.24830(8) 0.60414(18) 0.17511(3) 0.0180(3) Uani 1 1 d . . . . .
H34 H 0.220250 0.590922 0.155794 0.022 Uiso 1 1 calc R U . . .
C35 C 0.28844(7) 0.75942(17) 0.18145(3) 0.0152(3) Uani 1 1 d . . . . .
C36 C 0.32638(7) 0.78061(17) 0.21154(3) 0.0153(2) Uani 1 1 d . . . . .

loop_
_atom_site_aniso_label
_atom_site_aniso_U_11
_atom_site_aniso_U_22
_atom_site_aniso_U_33
_atom_site_aniso_U_23
_atom_site_aniso_U_13
_atom_site_aniso_U_12
S1 0.01875(18) 0.0303(2) 0.01770(17) -0.00452(13) -0.00024(12) -0.00351(13)
O1 0.0294(6) 0.0249(6) 0.0315(6) -0.0060(4) 0.0085(4) -0.0068(4)
O2 0.0241(6) 0.0593(8) 0.0215(5) -0.0063(5) -0.0062(4) -0.0049(5)
N1 0.0195(6) 0.0201(6) 0.0188(5) -0.0005(4) 0.0001(4) 0.0022(4)
N2 0.0402(8) 0.0470(9) 0.0463(9) -0.0276(8) -0.0011(7) -0.0022(7)
N3 0.0255(7) 0.0354(8) 0.0359(7) -0.0057(6) -0.0054(5) -0.0032(5)
N4 0.0580(10) 0.0325(8) 0.0258(7) -0.0006(6) -0.0159(6) 0.0035(7)
N5 0.0304(7) 0.0217(7) 0.0320(7) -0.0036(5) -0.0085(5) 0.0033(5)
C1 0.0206(7) 0.0264(7) 0.0165(6) -0.0007(5) 0.0000(5) -0.0027(5)
C2 0.0225(7) 0.0414(9) 0.0238(7) 0.0015(6) -0.0023(6) 0.0049(6)
C3 0.0339(8) 0.0415(9) 0.0205(7) 0.0020(6) -0.0057(6) 0.0018(7)
C4 0.0335(8) 0.0267(8) 0.0210(7) -0.0010(6) 0.0043(6) -0.0063(6)
C5 0.0228(7) 0.0340(8) 0.0280(7) -0.0032(6) 0.0038(6) 0.0004(6)
C6 0.0210(7) 0.0309(8) 0.0229(7) -0.0011(6) -0.0028(5) -0.0001(6)
C7 0.0505(11) 0.0458(11) 0.0231(8) -0.0042(7) 0.0094(7) -0.0089(8)
C8 0.0302(8) 0.0255(8) 0.0265(7) -0.0007(6) -0.0012(6) 0.0096(6)
C9 0.0198(6) 0.0178(6) 0.0135(5) 0.0015(5) -0.0013(5) 0.0004(5)
C10 0.0241(7) 0.0177(6) 0.0183(6) -0.0026(5) -0.0019(5) -0.0004(5)
C11 0.0258(7) 0.0283(8) 0.0273(7) -0.0077(6) -0.0021(6) -0.0039(6)
C12 0.0254(7) 0.0204(7) 0.0221(6) -0.0040(5) -0.0053(5) -0.0032(5)
C13 0.0164(6) 0.0163(6) 0.0166(6) -0.0014(5) -0.0021(5) -0.0022(5)
C14 0.0215(7) 0.0172(7) 0.0184(6) -0.0011(5) -0.0043(5) -0.0012(5)
C15 0.0309(8) 0.0187(7) 0.0239(7) 0.0007(5) -0.0086(6) 0.0019(5)
C16 0.0211(7) 0.0194(7) 0.0200(6) 0.0009(5) -0.0067(5) -0.0009(5)
C17 0.0150(6) 0.0180(6) 0.0146(6) -0.0022(5) -0.0010(4) 0.0023(5)
C18 0.0209(6) 0.0163(6) 0.0176(6) 0.0009(5) -0.0020(5) 0.0009(5)
C19 0.0193(6) 0.0181(7) 0.0188(6) -0.0030(5) -0.0021(5) -0.0016(5)
C20 0.0135(6) 0.0196(6) 0.0153(6) -0.0029(5) 0.0009(4) 0.0028(5)
C21 0.0132(6) 0.0251(7) 0.0154(6) -0.0029(5) 0.0006(5) 0.0020(5)
C22 0.0187(6) 0.0300(8) 0.0182(6) -0.0022(5) -0.0012(5) -0.0026(5)
C23 0.0213(7) 0.0367(9) 0.0229(7) -0.0070(6) -0.0037(5) -0.0050(6)
C24 0.0222(7) 0.0430(9) 0.0188(6) -0.0068(6) -0.0056(5) 0.0010(6)
C25 0.0185(7) 0.0375(9) 0.0147(6) -0.0024(5) -0.0004(5) 0.0061(6)
C26 0.0258(7) 0.0449(9) 0.0154(6) 0.0006(6) -0.0020(5) 0.0089(7)
C27 0.0306(8) 0.0389(9) 0.0172(6) 0.0074(6) 0.0009(6) 0.0103(7)
C28 0.0265(7) 0.0291(8) 0.0207(7) 0.0034(6) 0.0013(5) 0.0044(6)
C29 0.0163(6) 0.0254(7) 0.0152(6) 0.0008(5) 0.0017(5) 0.0065(5)
C30 0.0143(6) 0.0290(7) 0.0145(6) -0.0014(5) 0.0012(5) 0.0054(5)
C31 0.0152(6) 0.0205(7) 0.0152(6) -0.0006(5) 0.0019(5) 0.0037(5)
C32 0.0222(7) 0.0189(7) 0.0195(6) 0.0036(5) 0.0029(5) 0.0013(5)
C33 0.0211(7) 0.0186(7) 0.0209(6) -0.0012(5) 0.0023(5) -0.0018(5)
C34 0.0182(6) 0.0198(7) 0.0161(6) -0.0031(5) 0.0009(5) 0.0003(5)
C35 0.0141(6) 0.0171(6) 0.0144(6) -0.0021(5) 0.0008(4) 0.0021(5)
C36 0.0130(6) 0.0182(6) 0.0146(6) -0.0018(5) 0.0013(4) 0.0032(5)

loop_
_atom_type_symbol
_atom_type_description
_atom_type_scat_dispersion_real
_atom_type_scat_dispersion_imag
_atom_type_scat_source
C C 0.0033 0.0016 'International Tables Vol C Tables 4.2.6.8 and 6.1.1.4'
H H 0.0000 0.0000 'International Tables Vol C Tables 4.2.6.8 and 6.1.1.4'
N N 0.0061 0.0033 'International Tables Vol C Tables 4.2.6.8 and 6.1.1.4'
O O 0.0106 0.0060 'International Tables Vol C Tables 4.2.6.8 and 6.1.1.4'
S S 0.1246 0.1234 'International Tables Vol C Tables 4.2.6.8 and 6.1.1.4'

loop_
_geom_angle_atom_site_label_1
_geom_angle_atom_site_label_2
_geom_angle_atom_site_label_3
_geom_angle
_geom_angle_site_symmetry_1
_geom_angle_site_symmetry_3
_geom_angle_publ_flag
O2 S1 O1 120.76(7) . . ?
O2 S1 N1 106.32(7) . . ?
O1 S1 N1 106.42(6) . . ?
O2 S1 C1 109.81(7) . . ?
O1 S1 C1 108.92(7) . . ?
N1 S1 C1 103.10(6) . . ?
C9 N1 C8 121.95(12) . . ?
C9 N1 S1 121.11(9) . . ?
C8 N1 S1 115.68(10) . . ?
C6 C1 C2 121.38(13) . . ?
C6 C1 S1 119.61(10) . . ?
C2 C1 S1 118.93(11) . . ?
C3 C2 C1 118.81(14) . . ?
C3 C2 H2 120.6 . . ?
C1 C2 H2 120.6 . . ?
C2 C3 C4 120.93(14) . . ?
C2 C3 H3 119.5 . . ?
C4 C3 H3 119.5 . . ?
C5 C4 C3 118.99(13) . . ?
C5 C4 C7 120.36(15) . . ?
C3 C4 C7 120.65(14) . . ?
C6 C5 C4 121.12(14) . . ?
C6 C5 H5 119.4 . . ?
C4 C5 H5 119.4 . . ?
C1 C6 C5 118.76(13) . . ?
C1 C6 H6 120.6 . . ?
C5 C6 H6 120.6 . . ?
C4 C7 H7A 109.5 . . ?
C4 C7 H7B 109.5 . . ?
H7A C7 H7B 109.5 . . ?
C4 C7 H7C 109.5 . . ?
H7A C7 H7C 109.5 . . ?
H7B C7 H7C 109.5 . . ?
N1 C8 H8A 109.5 . . ?
N1 C8 H8B 109.5 . . ?
H8A C8 H8B 109.5 . . ?
N1 C8 H8C 109.5 . . ?
H8A C8 H8C 109.5 . . ?
H8B C8 H8C 109.5 . . ?
C10 C9 N1 122.80(12) . . ?
C10 C9 C13 120.42(12) . . ?
N1 C9 C13 116.69(11) . . ?
C9 C10 C12 121.76(12) . . ?
C9 C10 C11 123.83(13) . . ?
C12 C10 C11 114.40(12) . . ?
N2 C11 C10 177.01(18) . . ?
N3 C12 C10 177.52(16) . . ?
C14 C13 C17 123.93(12) . . ?
C14 C13 C9 116.91(11) . . ?
C17 C13 C9 118.84(11) . . ?
C13 C14 C16 123.76(12) . . ?
C13 C14 C15 121.92(12) . . ?
C16 C14 C15 114.08(12) . . ?
N4 C15 C14 179.8(2) . . ?
N5 C16 C14 176.07(15) . . ?
C18 C17 C35 119.08(11) . . ?
C18 C17 C13 118.58(12) . . ?
C35 C17 C13 122.14(11) . . ?
C17 C18 C19 121.49(12) . . ?
C17 C18 H18 119.3 . . ?
C19 C18 H18 119.3 . . ?
C20 C19 C18 121.66(12) . . ?
C20 C19 H19 119.2 . . ?
C18 C19 H19 119.2 . . ?
C19 C20 C36 118.64(11) . . ?
C19 C20 C21 121.52(12) . . ?
C36 C20 C21 119.84(12) . . ?
C22 C21 C30 119.13(12) . . ?
C22 C21 C20 121.63(13) . . ?
C30 C21 C20 119.23(12) . . ?
C21 C22 C23 121.22(14) . . ?
C21 C22 H22 119.4 . . ?
C23 C22 H22 119.4 . . ?
C24 C23 C22 120.41(14) . . ?
C24 C23 H23 119.8 . . ?
C22 C23 H23 119.8 . . ?
C23 C24 C25 120.80(13) . . ?
C23 C24 H24 119.6 . . ?
C25 C24 H24 119.6 . . ?
C24 C25 C26 121.45(13) . . ?
C24 C25 C30 119.18(13) . . ?
C26 C25 C30 119.38(14) . . ?
C27 C26 C25 120.52(13) . . ?
C27 C26 H26 119.7 . . ?
C25 C26 H26 119.7 . . ?
C26 C27 C28 120.58(14) . . ?
C26 C27 H27 119.7 . . ?
C28 C27 H27 119.7 . . ?
C29 C28 C27 121.43(15) . . ?
C29 C28 H28 119.3 . . ?
C27 C28 H28 119.3 . . ?
C28 C29 C30 118.76(12) . . ?
C28 C29 C31 121.93(13) . . ?
C30 C29 C31 119.31(12) . . ?
C29 C30 C21 121.45(11) . . ?
C29 C30 C25 119.31(13) . . ?
C21 C30 C25 119.25(13) . . ?
C32 C31 C36 118.79(12) . . ?
C32 C31 C29 121.64(12) . . ?
C36 C31 C29 119.57(12) . . ?
C31 C32 C33 121.47(12) . . ?
C31 C32 H32 119.3 . . ?
C33 C32 H32 119.3 . . ?
C34 C33 C32 120.80(13) . . ?
C34 C33 H33 119.6 . . ?
C32 C33 H33 119.6 . . ?
C33 C34 C35 120.49(12) . . ?
C33 C34 H34 119.8 . . ?
C35 C34 H34 119.8 . . ?
C34 C35 C36 118.79(12) . . ?
C34 C35 C17 122.01(11) . . ?
C36 C35 C17 119.16(11) . . ?
C20 C36 C31 120.58(11) . . ?
C20 C36 C35 119.90(11) . . ?
C31 C36 C35 119.52(12) . . ?

loop_
_geom_bond_atom_site_label_1
_geom_bond_atom_site_label_2
_geom_bond_distance
_geom_bond_site_symmetry_2
_geom_bond_publ_flag
S1 O2 1.4249(11) . ?
S1 O1 1.4286(12) . ?
S1 N1 1.6993(12) . ?
S1 C1 1.7526(14) . ?
N1 C9 1.3830(17) . ?
N1 C8 1.4755(18) . ?
N2 C11 1.143(2) . ?
N3 C12 1.146(2) . ?
N4 C15 1.1445(19) . ?
N5 C16 1.1457(19) . ?
C1 C6 1.384(2) . ?
C1 C2 1.3932(19) . ?
C2 C3 1.387(2) . ?
C2 H2 0.9500 . ?
C3 C4 1.391(2) . ?
C3 H3 0.9500 . ?
C4 C5 1.390(2) . ?
C4 C7 1.507(2) . ?
C5 C6 1.389(2) . ?
C5 H5 0.9500 . ?
C6 H6 0.9500 . ?
C7 H7A 0.9800 . ?
C7 H7B 0.9800 . ?
C7 H7C 0.9800 . ?
C8 H8A 0.9800 . ?
C8 H8B 0.9800 . ?
C8 H8C 0.9800 . ?
C9 C10 1.3677(18) . ?
C9 C13 1.4963(18) . ?
C10 C12 1.435(2) . ?
C10 C11 1.437(2) . ?
C13 C14 1.3613(18) . ?
C13 C17 1.4767(17) . ?
C14 C16 1.4376(19) . ?
C14 C15 1.4474(18) . ?
C17 C18 1.3810(18) . ?
C17 C35 1.4374(18) . ?
C18 C19 1.3990(17) . ?
C18 H18 0.9500 . ?
C19 C20 1.3874(19) . ?
C19 H19 0.9500 . ?
C20 C36 1.4310(18) . ?
C20 C21 1.4739(17) . ?
C21 C22 1.388(2) . ?
C21 C30 1.4271(19) . ?
C22 C23 1.4079(18) . ?
C22 H22 0.9500 . ?
C23 C24 1.365(2) . ?
C23 H23 0.9500 . ?
C24 C25 1.415(2) . ?
C24 H24 0.9500 . ?
C25 C26 1.415(2) . ?
C25 C30 1.4311(18) . ?
C26 C27 1.359(2) . ?
C26 H26 0.9500 . ?
C27 C28 1.407(2) . ?
C27 H27 0.9500 . ?
C28 C29 1.3891(19) . ?
C28 H28 0.9500 . ?
C29 C30 1.424(2) . ?
C29 C31 1.4788(17) . ?
C31 C32 1.3839(19) . ?
C31 C36 1.4323(18) . ?
C32 C33 1.3981(18) . ?
C32 H32 0.9500 . ?
C33 C34 1.3714(19) . ?
C33 H33 0.9500 . ?
C34 C35 1.4156(18) . ?
C34 H34 0.9500 . ?
C35 C36 1.4343(16) . ?

loop_
_geom_torsion_atom_site_label_1
_geom_torsion_atom_site_label_2
_geom_torsion_atom_site_label_3
_geom_torsion_atom_site_label_4
_geom_torsion
_geom_torsion_site_symmetry_1
_geom_torsion_site_symmetry_2
_geom_torsion_site_symmetry_3
_geom_torsion_site_symmetry_4
_geom_torsion_publ_flag
O2 S1 N1 C9 139.84(10) . . . . ?
O1 S1 N1 C9 9.92(12) . . . . ?
C1 S1 N1 C9 -104.65(11) . . . . ?
O2 S1 N1 C8 -52.76(11) . . . . ?
O1 S1 N1 C8 177.31(10) . . . . ?
C1 S1 N1 C8 62.75(11) . . . . ?
O2 S1 C1 C6 0.83(15) . . . . ?
O1 S1 C1 C6 135.10(12) . . . . ?
N1 S1 C1 C6 -112.15(13) . . . . ?
O2 S1 C1 C2 -175.97(13) . . . . ?
O1 S1 C1 C2 -41.70(14) . . . . ?
N1 S1 C1 C2 71.05(13) . . . . ?
C6 C1 C2 C3 -0.7(2) . . . . ?
S1 C1 C2 C3 176.03(13) . . . . ?
C1 C2 C3 C4 0.0(3) . . . . ?
C2 C3 C4 C5 0.2(3) . . . . ?
C2 C3 C4 C7 -179.43(16) . . . . ?
C3 C4 C5 C6 0.2(2) . . . . ?
C7 C4 C5 C6 179.87(15) . . . . ?
C2 C1 C6 C5 1.1(2) . . . . ?
S1 C1 C6 C5 -175.59(12) . . . . ?
C4 C5 C6 C1 -0.9(2) . . . . ?
C8 N1 C9 C10 -30.96(19) . . . . ?
S1 N1 C9 C10 135.64(12) . . . . ?
C8 N1 C9 C13 145.51(12) . . . . ?
S1 N1 C9 C13 -47.90(15) . . . . ?
N1 C9 C10 C12 166.72(12) . . . . ?
C13 C9 C10 C12 -9.6(2) . . . . ?
N1 C9 C10 C11 -15.0(2) . . . . ?
C13 C9 C10 C11 168.70(13) . . . . ?
C10 C9 C13 C14 -58.16(18) . . . . ?
N1 C9 C13 C14 125.28(13) . . . . ?
C10 C9 C13 C17 128.03(13) . . . . ?
N1 C9 C13 C17 -48.52(16) . . . . ?
C17 C13 C14 C16 -4.9(2) . . . . ?
C9 C13 C14 C16 -178.32(12) . . . . ?
C17 C13 C14 C15 169.27(13) . . . . ?
C9 C13 C14 C15 -4.2(2) . . . . ?
C14 C13 C17 C18 -44.46(19) . . . . ?
C9 C13 C17 C18 128.88(13) . . . . ?
C14 C13 C17 C35 140.76(14) . . . . ?
C9 C13 C17 C35 -45.90(17) . . . . ?
C35 C17 C18 C19 1.3(2) . . . . ?
C13 C17 C18 C19 -173.60(12) . . . . ?
C17 C18 C19 C20 1.1(2) . . . . ?
C18 C19 C20 C36 -1.68(19) . . . . ?
C18 C19 C20 C21 177.64(12) . . . . ?
C19 C20 C21 C22 1.13(19) . . . . ?
C36 C20 C21 C22 -179.56(12) . . . . ?
C19 C20 C21 C30 -179.13(12) . . . . ?
C36 C20 C21 C30 0.18(18) . . . . ?
C30 C21 C22 C23 -0.2(2) . . . . ?
C20 C21 C22 C23 179.56(12) . . . . ?
C21 C22 C23 C24 0.7(2) . . . . ?
C22 C23 C24 C25 0.0(2) . . . . ?
C23 C24 C25 C26 179.01(14) . . . . ?
C23 C24 C25 C30 -1.2(2) . . . . ?
C24 C25 C26 C27 178.76(14) . . . . ?
C30 C25 C26 C27 -1.0(2) . . . . ?
C25 C26 C27 C28 -0.4(2) . . . . ?
C26 C27 C28 C29 1.3(2) . . . . ?
C27 C28 C29 C30 -0.6(2) . . . . ?
C27 C28 C29 C31 178.54(13) . . . . ?
C28 C29 C30 C21 179.31(12) . . . . ?
C31 C29 C30 C21 0.10(19) . . . . ?
C28 C29 C30 C25 -0.76(19) . . . . ?
C31 C29 C30 C25 -179.97(11) . . . . ?
C22 C21 C30 C29 178.88(12) . . . . ?
C20 C21 C30 C29 -0.87(19) . . . . ?
C22 C21 C30 C25 -1.04(19) . . . . ?
C20 C21 C30 C25 179.21(11) . . . . ?
C24 C25 C30 C29 -178.19(13) . . . . ?
C26 C25 C30 C29 1.58(19) . . . . ?
C24 C25 C30 C21 1.74(19) . . . . ?
C26 C25 C30 C21 -178.49(13) . . . . ?
C28 C29 C31 C32 2.4(2) . . . . ?
C30 C29 C31 C32 -178.46(12) . . . . ?
C28 C29 C31 C36 -177.82(12) . . . . ?
C30 C29 C31 C36 1.36(18) . . . . ?
C36 C31 C32 C33 -1.4(2) . . . . ?
C29 C31 C32 C33 178.44(12) . . . . ?
C31 C32 C33 C34 1.6(2) . . . . ?
C32 C33 C34 C35 1.0(2) . . . . ?
C33 C34 C35 C36 -3.79(19) . . . . ?
C33 C34 C35 C17 178.49(12) . . . . ?
C18 C17 C35 C34 174.60(12) . . . . ?
C13 C17 C35 C34 -10.64(19) . . . . ?
C18 C17 C35 C36 -3.12(18) . . . . ?
C13 C17 C35 C36 171.64(11) . . . . ?
C19 C20 C36 C31 -179.38(12) . . . . ?
C21 C20 C36 C31 1.29(18) . . . . ?
C19 C20 C36 C35 -0.17(18) . . . . ?
C21 C20 C36 C35 -179.50(11) . . . . ?
C32 C31 C36 C20 177.78(12) . . . . ?
C29 C31 C36 C20 -2.05(18) . . . . ?
C32 C31 C36 C35 -1.44(18) . . . . ?
C29 C31 C36 C35 178.73(11) . . . . ?
C34 C35 C36 C20 -175.25(11) . . . . ?
C17 C35 C36 C20 2.54(18) . . . . ?
C34 C35 C36 C31 3.97(18) . . . . ?
C17 C35 C36 C31 -178.24(11) . . . . ?
